data_1557409
loop_
_publ_author_name
'Payne, Jack'
'McKeown, Paul'
'Mahon, Mary F.'
'Emanuelsson, Emma A. C.'
'Jones, Matthew D.'

_publ_section_title
;
 Mono- and dimeric zinc(ii) complexes for PLA production and degradation
 into methyl lactate -- a chemical recycling method
;
_journal_issue 13
_journal_name_full 'Polymer Chemistry'
_journal_page_first 2381
_journal_page_last 2389
_journal_paper_doi 10.1039/D0PY00192A
_journal_volume 11
_journal_year 2020
_chemical_formula_sum 'C26 H20 N2 O2 Zn'
_chemical_formula_weight 457.81
_space_group_crystal_system triclinic
_space_group_IT_number 2
_space_group_name_Hall '-P 1'
_space_group_name_H-M_alt 'P -1'
_atom_sites_solution_hydrogens geom
_audit_creation_method SHELXL-2017/1
_audit_update_record
;
2019-12-16 deposited with the CCDC.	2020-02-26 downloaded from the CCDC.
;
_cell_angle_alpha 67.141(7)
_cell_angle_beta 68.745(7)
_cell_angle_gamma 77.707(7)
_cell_formula_units_Z 2
_cell_length_a 9.4398(7)
_cell_length_b 10.7434(8)
_cell_length_c 12.1939(10)
_cell_measurement_reflns_used 3871
_cell_measurement_temperature 150(2)
_cell_measurement_theta_max 72.8650
_cell_measurement_theta_min 4.1170
_cell_volume 1058.27(16)
_computing_cell_refinement 'CrysAlisPro 1.171.38.46 (Rigaku OD, 2015)'
_computing_data_collection 'CrysAlisPro 1.171.38.46 (Rigaku OD, 2015)'
_computing_data_reduction 'CrysAlisPro 1.171.38.46 (Rigaku OD, 2015)'
_computing_molecular_graphics 'ORTEP3 for Windows - Farrugia, L. J. J. Appl. Crystallogr. 1997, 30, 565'
_computing_publication_material
;
 'WinGX publication routines, Farrugia, 
 L. J., J. Appl. Crystallogr., 1999, 32, 837-838
;
_computing_structure_refinement
;
 SHELXL-2016/6 (Sheldrick, 2016)
 Sheldrick GM (2008) Acta Crystallogr A64:112--122 and 
 C. B. H\"ubschle, G. M. Sheldrick and B. Dittrich
 ShelXle: a Qt graphical user interface for SHELXL
 J. Appl. Cryst., 44, (2011) 1281-1284.
;
_computing_structure_solution
; 
 SHELXT 
G.M.Sheldrick,Acta Crystallogr.,Sect. A: Found.Crystallogr., 2008, 64,112-122.
;
_diffrn_ambient_environment N~2~
_diffrn_ambient_temperature 150.00(10)
_diffrn_detector 'CCD plate'
_diffrn_detector_area_resol_mean 8.1150
_diffrn_detector_type EosS2
_diffrn_measured_fraction_theta_full 0.998
_diffrn_measured_fraction_theta_max 0.997
_diffrn_measurement_device 'four-circle diffractometer'
_diffrn_measurement_device_type 'SuperNova, Dual, Cu at home/near, EosS2'
_diffrn_radiation_monochromator mirror
_diffrn_radiation_probe x-ray
_diffrn_radiation_type 'Cu K\a'
_diffrn_radiation_wavelength 1.54184
_diffrn_reflns_av_R_equivalents 0.0198
_diffrn_reflns_av_unetI/netI 0.0282
_diffrn_reflns_Laue_measured_fraction_full 0.998
_diffrn_reflns_Laue_measured_fraction_max 0.997
_diffrn_reflns_limit_h_max 11
_diffrn_reflns_limit_h_min -11
_diffrn_reflns_limit_k_max 9
_diffrn_reflns_limit_k_min -12
_diffrn_reflns_limit_l_max 14
_diffrn_reflns_limit_l_min -14
_diffrn_reflns_number 7050
_diffrn_reflns_point_group_measured_fraction_full 0.998
_diffrn_reflns_point_group_measured_fraction_max 0.997
_diffrn_reflns_theta_full 67.684
_diffrn_reflns_theta_max 68.223
_diffrn_reflns_theta_min 4.139
_diffrn_source 'micro-focus sealed X-ray tube'
_diffrn_source_type 'SuperNova (Cu) X-ray Source'
_exptl_absorpt_coefficient_mu 1.813
_exptl_absorpt_correction_T_max 1.00000
_exptl_absorpt_correction_T_min 0.72824
_exptl_absorpt_correction_type multi-scan
_exptl_absorpt_process_details
;
CrysAlisPro 1.171.39.46 (Rigaku Oxford Diffraction, 2018)
Empirical absorption correction using spherical harmonics,
 implemented in SCALE3 ABSPACK scaling algorithm.
;
_exptl_crystal_colour yellow
_exptl_crystal_density_diffrn 1.437
_exptl_crystal_description hexagon
_exptl_crystal_F_000 472
_exptl_crystal_size_max 0.1
_exptl_crystal_size_mid 0.05
_exptl_crystal_size_min 0.05
_refine_diff_density_max 0.363
_refine_diff_density_min -0.366
_refine_diff_density_rms 0.051
_refine_ls_extinction_method none
_refine_ls_goodness_of_fit_ref 1.000
_refine_ls_hydrogen_treatment constr
_refine_ls_matrix_type full
_refine_ls_number_parameters 280
_refine_ls_number_reflns 3859
_refine_ls_number_restraints 0
_refine_ls_restrained_S_all 1.000
_refine_ls_R_factor_all 0.0323
_refine_ls_R_factor_gt 0.0298
_refine_ls_shift/su_max 0.001
_refine_ls_shift/su_mean 0.000
_refine_ls_structure_factor_coef Fsqd
_refine_ls_weighting_details 'w=1/[\s^2^(Fo^2^)+(0.0455P)^2^+0.5221P] where P=(Fo^2^+2Fc^2^)/3'
_refine_ls_weighting_scheme calc
_refine_ls_wR_factor_gt 0.0800
_refine_ls_wR_factor_ref 0.0822
_reflns_Friedel_coverage 0.000
_reflns_number_gt 3597
_reflns_number_total 3859
_reflns_threshold_expression 'I > 2\s(I)'
_cod_data_source_file d0py00192a2.cif
_cod_data_source_block '[Zn(3)2]'
_cod_depositor_comments
;Adding full bibliography for 1557407--1557412.cif.

 Adding full bibliography for 1557407--1557412.cif.
;
_cod_database_code 1557409
_shelx_shelxl_version_number 2017/1
_shelx_space_group_comment
;
The symmetry employed for this shelxl refinement is uniquely defined
by the following loop, which should always be used as a source of
symmetry information in preference to the above space-group names.
They are only intended as comments.
;
_oxdiff_exptl_absorpt_empirical_full_min 0.754
_oxdiff_exptl_absorpt_empirical_full_max 1.471
_oxdiff_exptl_absorpt_empirical_details
;
Empirical correction (ABSPACK) includes:
- Absorption correction using spherical harmonics
- Frame scaling
;

loop_
_space_group_symop_operation_xyz
'x, y, z'
'-x, -y, -z'

loop_
_atom_site_label
_atom_site_type_symbol
_atom_site_fract_x
_atom_site_fract_y
_atom_site_fract_z
_atom_site_U_iso_or_equiv
_atom_site_adp_type
_atom_site_occupancy
_atom_site_site_symmetry_order
_atom_site_calc_flag
_atom_site_refinement_flags_posn
_atom_site_refinement_flags_adp
_atom_site_refinement_flags_occupancy
_atom_site_disorder_assembly
_atom_site_disorder_group
Zn1 Zn 0.57202(3) 0.58414(2) 0.73972(2) 0.02547(9) Uani 1 1 d . . . . .
O1 O 0.50727(15) 0.41057(14) 0.77909(12) 0.0303(3) Uani 1 1 d . . . . .
N1 N 0.71828(16) 0.59962(15) 0.56878(13) 0.0228(3) Uani 1 1 d . . . . .
C1 C 0.5336(2) 0.35146(18) 0.69638(16) 0.0252(4) Uani 1 1 d . . . . .
O2 O 0.40267(15) 0.71846(15) 0.75637(12) 0.0326(3) Uani 1 1 d . . . . .
N2 N 0.66340(16) 0.61878(15) 0.84928(13) 0.0231(3) Uani 1 1 d . . . . .
C2 C 0.4608(2) 0.2332(2) 0.73336(18) 0.0314(4) Uani 1 1 d . . . . .
H00G H 0.394037 0.200029 0.816420 0.038 Uiso 1 1 calc R U . . .
C3 C 0.4834(2) 0.1644(2) 0.65303(19) 0.0340(4) Uani 1 1 d . . . . .
H00L H 0.433278 0.084430 0.681874 0.041 Uiso 1 1 calc R U . . .
C4 C 0.5788(2) 0.2106(2) 0.52989(19) 0.0317(4) Uani 1 1 d . . . . .
H00K H 0.593993 0.163224 0.474450 0.038 Uiso 1 1 calc R U . . .
C5 C 0.6502(2) 0.32573(19) 0.49062(17) 0.0279(4) Uani 1 1 d . . . . .
H009 H 0.714633 0.357951 0.406562 0.033 Uiso 1 1 calc R U . . .
C6 C 0.6315(2) 0.39876(18) 0.57079(16) 0.0242(4) Uani 1 1 d . . . . .
C7 C 0.71631(19) 0.51577(18) 0.51574(16) 0.0245(4) Uani 1 1 d . . . . .
H00B H 0.778159 0.534309 0.430888 0.029 Uiso 1 1 calc R U . . .
C8 C 0.8189(2) 0.70565(18) 0.49994(16) 0.0254(4) Uani 1 1 d . . . . .
C9 C 0.7757(2) 0.8274(2) 0.52384(18) 0.0307(4) Uani 1 1 d . . . . .
H00D H 0.680506 0.838828 0.583680 0.037 Uiso 1 1 calc R U . . .
C10 C 0.8715(2) 0.9317(2) 0.4604(2) 0.0371(5) Uani 1 1 d . . . . .
H00R H 0.841773 1.014587 0.476816 0.045 Uiso 1 1 calc R U . . .
C11 C 1.0106(2) 0.9153(2) 0.3730(2) 0.0371(5) Uani 1 1 d . . . . .
H00N H 1.076015 0.986991 0.329478 0.045 Uiso 1 1 calc R U . . .
C12 C 1.0541(2) 0.7948(2) 0.34925(19) 0.0350(4) Uani 1 1 d . . . . .
H00S H 1.149125 0.784038 0.288913 0.042 Uiso 1 1 calc R U . . .
C13 C 0.9597(2) 0.68946(19) 0.41313(18) 0.0296(4) Uani 1 1 d . . . . .
H00E H 0.991012 0.606131 0.397653 0.035 Uiso 1 1 calc R U . . .
C14 C 0.3665(2) 0.78883(19) 0.83043(16) 0.0271(4) Uani 1 1 d . . . . .
C15 C 0.2342(2) 0.8809(2) 0.83238(19) 0.0342(4) Uani 1 1 d . . . . .
H00P H 0.176581 0.889216 0.779825 0.041 Uiso 1 1 calc R U . . .
C16 C 0.1871(2) 0.9583(2) 0.9080(2) 0.0389(5) Uani 1 1 d . . . . .
H00Q H 0.098286 1.019406 0.906551 0.047 Uiso 1 1 calc R U . . .
C17 C 0.2680(3) 0.9484(2) 0.9871(2) 0.0400(5) Uani 1 1 d . . . . .
H00V H 0.233297 1.000283 1.041106 0.048 Uiso 1 1 calc R U . . .
C18 C 0.3988(2) 0.8624(2) 0.98585(18) 0.0338(4) Uani 1 1 d . . . . .
H00U H 0.454962 0.856824 1.038592 0.041 Uiso 1 1 calc R U . . .
C19 C 0.4520(2) 0.78204(18) 0.90816(16) 0.0264(4) Uani 1 1 d . . . . .
C20 C 0.5942(2) 0.70144(18) 0.91071(16) 0.0258(4) Uani 1 1 d . . . . .
H00M H 0.643093 0.709470 0.963117 0.031 Uiso 1 1 calc R U . . .
C21 C 0.8143(2) 0.56182(19) 0.85158(16) 0.0246(4) Uani 1 1 d . . . . .
C22 C 0.9229(2) 0.6409(2) 0.83720(18) 0.0306(4) Uani 1 1 d . . . . .
H00I H 0.896730 0.733857 0.828825 0.037 Uiso 1 1 calc R U . . .
C23 C 1.0699(2) 0.5837(2) 0.83513(18) 0.0363(5) Uani 1 1 d . . . . .
H00T H 1.144155 0.637775 0.825306 0.044 Uiso 1 1 calc R U . . .
C24 C 1.1088(2) 0.4489(2) 0.84722(18) 0.0372(5) Uani 1 1 d . . . . .
H00O H 1.209172 0.410008 0.846766 0.045 Uiso 1 1 calc R U . . .
C25 C 1.0011(2) 0.3705(2) 0.86002(19) 0.0369(5) Uani 1 1 d . . . . .
H00J H 1.028098 0.277776 0.867892 0.044 Uiso 1 1 calc R U . . .
C26 C 0.8536(2) 0.4266(2) 0.86144(18) 0.0304(4) Uani 1 1 d . . . . .
H00H H 0.780340 0.372787 0.869101 0.036 Uiso 1 1 calc R U . . .

loop_
_atom_site_aniso_label
_atom_site_aniso_U_11
_atom_site_aniso_U_22
_atom_site_aniso_U_33
_atom_site_aniso_U_23
_atom_site_aniso_U_13
_atom_site_aniso_U_12
Zn1 0.01882(14) 0.03650(16) 0.02376(14) -0.01478(11) -0.00454(10) -0.00270(10)
O1 0.0299(7) 0.0392(7) 0.0216(6) -0.0115(5) -0.0029(5) -0.0096(6)
N1 0.0149(7) 0.0302(8) 0.0217(7) -0.0099(6) -0.0035(5) -0.0004(6)
C1 0.0199(8) 0.0309(9) 0.0243(9) -0.0082(7) -0.0088(7) -0.0003(7)
O2 0.0234(7) 0.0478(8) 0.0315(7) -0.0217(6) -0.0102(5) 0.0055(6)
N2 0.0191(7) 0.0290(7) 0.0210(7) -0.0086(6) -0.0056(6) -0.0024(6)
C2 0.0283(10) 0.0365(10) 0.0270(9) -0.0082(8) -0.0060(8) -0.0076(8)
C3 0.0343(10) 0.0325(10) 0.0375(11) -0.0093(8) -0.0138(9) -0.0075(8)
C4 0.0318(10) 0.0349(10) 0.0350(10) -0.0177(8) -0.0143(8) 0.0020(8)
C5 0.0247(9) 0.0346(10) 0.0248(9) -0.0134(8) -0.0072(7) 0.0022(7)
C6 0.0198(8) 0.0289(9) 0.0245(9) -0.0097(7) -0.0090(7) 0.0016(7)
C7 0.0184(8) 0.0319(9) 0.0206(8) -0.0094(7) -0.0039(7) 0.0004(7)
C8 0.0230(9) 0.0300(9) 0.0236(8) -0.0064(7) -0.0107(7) -0.0021(7)
C9 0.0268(9) 0.0366(10) 0.0321(10) -0.0144(8) -0.0109(8) -0.0008(8)
C10 0.0398(11) 0.0333(10) 0.0453(12) -0.0131(9) -0.0208(10) -0.0043(8)
C11 0.0329(11) 0.0365(11) 0.0404(11) -0.0010(9) -0.0181(9) -0.0115(8)
C12 0.0245(9) 0.0401(11) 0.0320(10) -0.0024(8) -0.0091(8) -0.0048(8)
C13 0.0235(9) 0.0308(9) 0.0286(9) -0.0064(8) -0.0064(7) -0.0008(7)
C14 0.0198(8) 0.0315(9) 0.0221(8) -0.0055(7) -0.0011(7) -0.0028(7)
C15 0.0229(9) 0.0375(11) 0.0309(10) -0.0060(8) -0.0034(8) 0.0005(8)
C16 0.0276(10) 0.0311(10) 0.0393(11) -0.0061(9) 0.0016(9) 0.0022(8)
C17 0.0408(12) 0.0306(10) 0.0370(11) -0.0152(9) 0.0045(9) -0.0021(9)
C18 0.0368(11) 0.0327(10) 0.0277(9) -0.0116(8) -0.0019(8) -0.0066(8)
C19 0.0247(9) 0.0281(9) 0.0221(8) -0.0083(7) -0.0016(7) -0.0041(7)
C20 0.0249(9) 0.0316(9) 0.0208(8) -0.0073(7) -0.0064(7) -0.0068(7)
C21 0.0204(8) 0.0335(9) 0.0193(8) -0.0086(7) -0.0053(7) -0.0033(7)
C22 0.0267(10) 0.0379(10) 0.0281(9) -0.0121(8) -0.0058(8) -0.0076(8)
C23 0.0230(9) 0.0576(13) 0.0304(10) -0.0162(9) -0.0047(8) -0.0120(9)
C24 0.0208(9) 0.0595(13) 0.0260(9) -0.0142(9) -0.0052(7) 0.0028(9)
C25 0.0310(10) 0.0379(11) 0.0331(10) -0.0104(9) -0.0066(8) 0.0053(8)
C26 0.0254(9) 0.0331(10) 0.0306(10) -0.0110(8) -0.0051(8) -0.0046(8)

loop_
_atom_type_symbol
_atom_type_description
_atom_type_scat_dispersion_real
_atom_type_scat_dispersion_imag
_atom_type_scat_source
C C 0.0181 0.0091 'International Tables Vol C Tables 4.2.6.8 and 6.1.1.4'
H H 0.0000 0.0000 'International Tables Vol C Tables 4.2.6.8 and 6.1.1.4'
N N 0.0311 0.0180 'International Tables Vol C Tables 4.2.6.8 and 6.1.1.4'
O O 0.0492 0.0322 'International Tables Vol C Tables 4.2.6.8 and 6.1.1.4'
Zn Zn -1.5491 0.6778 'International Tables Vol C Tables 4.2.6.8 and 6.1.1.4'

loop_
_geom_angle_atom_site_label_1
_geom_angle_atom_site_label_2
_geom_angle_atom_site_label_3
_geom_angle
_geom_angle_site_symmetry_1
_geom_angle_site_symmetry_3
_geom_angle_publ_flag
O1 Zn1 O2 111.90(6) . . ?
O1 Zn1 N1 97.21(6) . . ?
O2 Zn1 N1 119.02(6) . . ?
O1 Zn1 N2 121.67(6) . . ?
O2 Zn1 N2 95.43(6) . . ?
N1 Zn1 N2 113.28(6) . . ?
C1 O1 Zn1 124.11(11) . . ?
C7 N1 C8 118.78(15) . . ?
C7 N1 Zn1 119.46(12) . . ?
C8 N1 Zn1 121.65(12) . . ?
O1 C1 C2 118.47(16) . . ?
O1 C1 C6 124.33(16) . . ?
C2 C1 C6 117.19(17) . . ?
C14 O2 Zn1 126.07(12) . . ?
C20 N2 C21 118.45(15) . . ?
C20 N2 Zn1 121.57(12) . . ?
C21 N2 Zn1 119.72(11) . . ?
C3 C2 C1 122.18(18) . . ?
C3 C2 H00G 118.9 . . ?
C1 C2 H00G 118.9 . . ?
C2 C3 C4 120.78(18) . . ?
C2 C3 H00L 119.6 . . ?
C4 C3 H00L 119.6 . . ?
C5 C4 C3 118.54(18) . . ?
C5 C4 H00K 120.7 . . ?
C3 C4 H00K 120.7 . . ?
C4 C5 C6 122.45(17) . . ?
C4 C5 H009 118.8 . . ?
C6 C5 H009 118.8 . . ?
C5 C6 C1 118.84(17) . . ?
C5 C6 C7 115.46(16) . . ?
C1 C6 C7 125.70(16) . . ?
N1 C7 C6 127.44(16) . . ?
N1 C7 H00B 116.3 . . ?
C6 C7 H00B 116.3 . . ?
C13 C8 C9 119.40(17) . . ?
C13 C8 N1 122.12(17) . . ?
C9 C8 N1 118.46(16) . . ?
C10 C9 C8 120.11(19) . . ?
C10 C9 H00D 119.9 . . ?
C8 C9 H00D 119.9 . . ?
C11 C10 C9 120.1(2) . . ?
C11 C10 H00R 119.9 . . ?
C9 C10 H00R 119.9 . . ?
C12 C11 C10 119.99(19) . . ?
C12 C11 H00N 120.0 . . ?
C10 C11 H00N 120.0 . . ?
C11 C12 C13 120.28(19) . . ?
C11 C12 H00S 119.9 . . ?
C13 C12 H00S 119.9 . . ?
C12 C13 C8 120.10(19) . . ?
C12 C13 H00E 120.0 . . ?
C8 C13 H00E 119.9 . . ?
O2 C14 C15 117.88(17) . . ?
O2 C14 C19 124.81(17) . . ?
C15 C14 C19 117.31(18) . . ?
C16 C15 C14 121.8(2) . . ?
C16 C15 H00P 119.1 . . ?
C14 C15 H00P 119.1 . . ?
C15 C16 C17 120.84(19) . . ?
C15 C16 H00Q 119.6 . . ?
C17 C16 H00Q 119.6 . . ?
C18 C17 C16 119.0(2) . . ?
C18 C17 H00V 120.5 . . ?
C16 C17 H00V 120.5 . . ?
C17 C18 C19 121.8(2) . . ?
C17 C18 H00U 119.1 . . ?
C19 C18 H00U 119.1 . . ?
C18 C19 C14 119.14(18) . . ?
C18 C19 C20 116.46(17) . . ?
C14 C19 C20 124.37(17) . . ?
N2 C20 C19 127.27(17) . . ?
N2 C20 H00M 116.4 . . ?
C19 C20 H00M 116.4 . . ?
C22 C21 C26 120.00(18) . . ?
C22 C21 N2 121.23(17) . . ?
C26 C21 N2 118.67(16) . . ?
C23 C22 C21 119.77(19) . . ?
C23 C22 H00I 120.1 . . ?
C21 C22 H00I 120.1 . . ?
C24 C23 C22 120.47(19) . . ?
C24 C23 H00T 119.8 . . ?
C22 C23 H00T 119.8 . . ?
C23 C24 C25 119.78(19) . . ?
C23 C24 H00O 120.1 . . ?
C25 C24 H00O 120.1 . . ?
C24 C25 C26 120.5(2) . . ?
C24 C25 H00J 119.8 . . ?
C26 C25 H00J 119.8 . . ?
C21 C26 C25 119.49(19) . . ?
C21 C26 H00H 120.3 . . ?
C25 C26 H00H 120.3 . . ?

loop_
_geom_bond_atom_site_label_1
_geom_bond_atom_site_label_2
_geom_bond_distance
_geom_bond_site_symmetry_2
_geom_bond_publ_flag
Zn1 O1 1.9127(13) . ?
Zn1 O2 1.9207(13) . ?
Zn1 N1 2.0051(14) . ?
Zn1 N2 2.0064(15) . ?
O1 C1 1.316(2) . ?
N1 C7 1.303(2) . ?
N1 C8 1.430(2) . ?
C1 C2 1.411(3) . ?
C1 C6 1.424(2) . ?
O2 C14 1.304(2) . ?
N2 C20 1.301(2) . ?
N2 C21 1.431(2) . ?
C2 C3 1.377(3) . ?
C2 H00G 0.9500 . ?
C3 C4 1.394(3) . ?
C3 H00L 0.9500 . ?
C4 C5 1.369(3) . ?
C4 H00K 0.9500 . ?
C5 C6 1.419(2) . ?
C5 H009 0.9500 . ?
C6 C7 1.434(2) . ?
C7 H00B 0.9500 . ?
C8 C13 1.393(3) . ?
C8 C9 1.394(3) . ?
C9 C10 1.387(3) . ?
C9 H00D 0.9500 . ?
C10 C11 1.387(3) . ?
C10 H00R 0.9500 . ?
C11 C12 1.381(3) . ?
C11 H00N 0.9500 . ?
C12 C13 1.387(3) . ?
C12 H00S 0.9500 . ?
C13 H00E 0.9500 . ?
C14 C15 1.417(3) . ?
C14 C19 1.425(3) . ?
C15 C16 1.372(3) . ?
C15 H00P 0.9500 . ?
C16 C17 1.394(3) . ?
C16 H00Q 0.9500 . ?
C17 C18 1.374(3) . ?
C17 H00V 0.9500 . ?
C18 C19 1.415(3) . ?
C18 H00U 0.9500 . ?
C19 C20 1.438(3) . ?
C20 H00M 0.9500 . ?
C21 C22 1.389(3) . ?
C21 C26 1.389(3) . ?
C22 C23 1.388(3) . ?
C22 H00I 0.9500 . ?
C23 C24 1.378(3) . ?
C23 H00T 0.9500 . ?
C24 C25 1.383(3) . ?
C24 H00O 0.9500 . ?
C25 C26 1.391(3) . ?
C25 H00J 0.9500 . ?
C26 H00H 0.9500 . ?
